data_2205551
loop_
_publ_author_name
'George R. Clark'
'Kit Yee Tsang'
'Margaret A. Brimble'

_publ_section_title
;
 5-Methoxyspiro[1-benzofuran-2(3<i>H</i>),2'-chroman]
;
_journal_issue 4
_journal_name_full 'Acta Crystallographica Section E'
_journal_page_first o1123
_journal_page_last o1124
_journal_paper_doi 10.1107/S1600536805008743
_journal_volume 61
_journal_year 2005
_chemical_formula_moiety 'C17 H16 O3'
_chemical_formula_sum 'C17 H16 O3'
_chemical_formula_weight 268.30
_chemical_name_systematic
;
 ?
;
_space_group_IT_number 7
_symmetry_cell_setting monoclinic
_symmetry_space_group_name_Hall 'P -2yc'
_symmetry_space_group_name_H-M 'P 1 c 1'
_atom_sites_solution_hydrogens geom
_atom_sites_solution_primary direct
_atom_sites_solution_secondary difmap
_audit_creation_method SHELXL-97
_cell_angle_alpha 90.00
_cell_angle_beta 96.1320(10)
_cell_angle_gamma 90.00
_cell_formula_units_Z 2
_cell_length_a 10.3982(7)
_cell_length_b 5.7749(4)
_cell_length_c 11.2480(8)
_cell_measurement_reflns_used 3003
_cell_measurement_temperature 200(2)
_cell_measurement_theta_max 26.39
_cell_measurement_theta_min 3.53
_cell_volume 671.56(8)
_computing_cell_refinement SMART
_computing_data_collection 'SMART (Siemens, 1995)'
_computing_data_reduction 'SAINT (Siemens, 1995)'
_computing_molecular_graphics 'ORTEPIII (Burnett & Johnson, 1996)'
_computing_publication_material 'SHELXTL (Siemens, 1995)'
_computing_structure_refinement 'SHELXL97 (Sheldrick, 1997)'
_computing_structure_solution 'SHELXS97 (Sheldrick, 1997)'
_diffrn_ambient_temperature 200(2)
_diffrn_measured_fraction_theta_full 0.996
_diffrn_measured_fraction_theta_max 0.996
_diffrn_measurement_device_type 'Bruker SMART CCD'
_diffrn_measurement_method '\w scans'
_diffrn_radiation_monochromator graphite
_diffrn_radiation_source 'fine-focus sealed tube'
_diffrn_radiation_type MoK\a
_diffrn_radiation_wavelength 0.71073
_diffrn_reflns_av_R_equivalents 0.0166
_diffrn_reflns_av_sigmaI/netI 0.0271
_diffrn_reflns_limit_h_max 12
_diffrn_reflns_limit_h_min -12
_diffrn_reflns_limit_k_max 7
_diffrn_reflns_limit_k_min 0
_diffrn_reflns_limit_l_max 14
_diffrn_reflns_limit_l_min -14
_diffrn_reflns_number 3951
_diffrn_reflns_theta_full 26.39
_diffrn_reflns_theta_max 26.39
_diffrn_reflns_theta_min 3.53
_diffrn_standards_decay_% <2
_diffrn_standards_interval_count 0
_diffrn_standards_number 0
_exptl_absorpt_coefficient_mu 0.090
_exptl_absorpt_correction_T_max 0.9787
_exptl_absorpt_correction_T_min 0.9700
_exptl_absorpt_correction_type multi-scan
_exptl_absorpt_process_details '(SADABS; Sheldrick, 1997)'
_exptl_crystal_colour colourless
_exptl_crystal_density_diffrn 1.327
_exptl_crystal_density_method 'not measured'
_exptl_crystal_description plate
_exptl_crystal_F_000 284
_exptl_crystal_size_max 0.34
_exptl_crystal_size_mid 0.30
_exptl_crystal_size_min 0.24
_refine_diff_density_max 0.111
_refine_diff_density_min -0.158
_refine_ls_extinction_method none
_refine_ls_goodness_of_fit_ref 1.015
_refine_ls_hydrogen_treatment constr
_refine_ls_matrix_type full
_refine_ls_number_parameters 181
_refine_ls_number_reflns 1367
_refine_ls_number_restraints 2
_refine_ls_restrained_S_all 1.014
_refine_ls_R_factor_all 0.0340
_refine_ls_R_factor_gt 0.0298
_refine_ls_shift/su_max 0.001
_refine_ls_shift/su_mean 0.001
_refine_ls_structure_factor_coef Fsqd
_refine_ls_weighting_details 'calc w = 1/[\s^2^(Fo^2^)+(0.0556P)^2^+0.0273P] where P = (Fo^2^+2Fc^2^)/3'
_refine_ls_weighting_scheme calc
_refine_ls_wR_factor_gt 0.0771
_refine_ls_wR_factor_ref 0.0800
_reflns_number_gt 1250
_reflns_number_total 1367
_reflns_threshold_expression I>2\s(I)
_cod_data_source_file lh6387.cif
_cod_data_source_block 2
_cod_depositor_comments
;
The following automatic conversions were performed:
'_geom_bond_publ_flag' value 'Y' changed to 'y' according to
'/home/saulius/struct/CIF-dictionaries/cif_core.dic' dictionary named
'cif_core.dic' version 2.4.1 from 2010-06-29 (11
times).

'_geom_bond_publ_flag' value 'N' changed to 'n' according to
'/home/saulius/struct/CIF-dictionaries/cif_core.dic' dictionary named
'cif_core.dic' version 2.4.1 from 2010-06-29 (28
times).

'_geom_angle_publ_flag' value 'Y' changed to 'y' according to
'/home/saulius/struct/CIF-dictionaries/cif_core.dic' dictionary named
'cif_core.dic' version 2.4.1 from 2010-06-29 (15
times).

'_geom_angle_publ_flag' value 'N' changed to 'n' according to
'/home/saulius/struct/CIF-dictionaries/cif_core.dic' dictionary named
'cif_core.dic' version 2.4.1 from 2010-06-29 (54 times).

Automatic conversion script
Id: cif_fix_enum 1527 2010-12-29 10:47:43Z saulius 

The following automatic conversions were performed:

'_geom_bond_publ_flag' value 'Y' changed to 'y' according to
/home/saulius/struct/CIF-dictionaries/cif_core.dic dictionary named
'cif_core.dic' version 2.4.1 from 2010-06-29 (11
times).

'_geom_bond_publ_flag' value 'N' changed to 'n' according to
/home/saulius/struct/CIF-dictionaries/cif_core.dic dictionary named
'cif_core.dic' version 2.4.1 from 2010-06-29 (28
times).

'_geom_angle_publ_flag' value 'Y' changed to 'y' according
to /home/saulius/struct/CIF-dictionaries/cif_core.dic dictionary
named 'cif_core.dic' version 2.4.1 from 2010-06-29 (15
times).

'_geom_angle_publ_flag' value 'N' changed to 'n' according
to /home/saulius/struct/CIF-dictionaries/cif_core.dic dictionary
named 'cif_core.dic' version 2.4.1 from 2010-06-29 (54 times).

Automatic conversion script
Id: cif_fix_values 1715 2011-07-08 13:25:40Z adriana 
;
_cod_original_sg_symbol_H-M 'P c'
_cod_database_code 2205551
_cod_database_fobs_code 2205551

loop_
_symmetry_equiv_pos_as_xyz
'x, y, z'
'x, -y, z+1/2'

loop_
_atom_site_label
_atom_site_fract_x
_atom_site_fract_y
_atom_site_fract_z
_atom_site_U_iso_or_equiv
_atom_site_adp_type
_atom_site_calc_flag
_atom_site_refinement_flags
_atom_site_occupancy
_atom_site_type_symbol
O1 0.03458(14) 0.4680(2) 0.55306(14) 0.0358(4) Uani d . 1 O
O2 0.24126(13) 0.4178(3) 0.64904(12) 0.0338(3) Uani d . 1 O
O3 0.53655(15) 1.0370(3) 0.42617(13) 0.0434(4) Uani d . 1 O
C1 0.1505(2) 0.3391(4) 0.55002(19) 0.0315(4) Uani d . 1 C
C2 0.1287(2) 0.0841(4) 0.5679(2) 0.0378(5) Uani d . 1 C
H2A 0.2108 -0.0010 0.5639 0.045 Uiso calc R 1 H
H2B 0.0648 0.0254 0.5034 0.045 Uiso calc R 1 H
C3 0.0795(2) 0.0420(4) 0.6884(2) 0.0383(5) Uani d . 1 C
H3A 0.0514 -0.1211 0.6937 0.046 Uiso calc R 1 H
H3B 0.1501 0.0701 0.7531 0.046 Uiso calc R 1 H
C4 -0.03236(19) 0.2010(4) 0.70374(18) 0.0349(5) Uani d . 1 C
C5 -0.0477(2) 0.4034(4) 0.63612(19) 0.0331(4) Uani d . 1 C
C6 -0.1510(2) 0.5537(4) 0.6466(2) 0.0430(6) Uani d . 1 C
H6 -0.1608 0.6897 0.5990 0.052 Uiso calc R 1 H
C7 -0.2389(2) 0.5033(5) 0.7268(3) 0.0520(7) Uani d . 1 C
H7 -0.3088 0.6061 0.7350 0.062 Uiso calc R 1 H
C8 -0.2257(3) 0.3036(5) 0.7951(2) 0.0545(7) Uani d . 1 C
H8 -0.2862 0.2694 0.8502 0.065 Uiso calc R 1 H
C9 -0.1235(2) 0.1535(5) 0.7827(2) 0.0457(6) Uani d . 1 C
H9 -0.1156 0.0156 0.8290 0.055 Uiso calc R 1 H
C10 0.2076(2) 0.4115(4) 0.4352(2) 0.0370(5) Uani d . 1 C
H10A 0.2465 0.2777 0.3973 0.044 Uiso calc R 1 H
H10B 0.1408 0.4823 0.3770 0.044 Uiso calc R 1 H
C11 0.30908(19) 0.5859(3) 0.48007(18) 0.0302(4) Uani d . 1 C
C12 0.32165(18) 0.5793(3) 0.60465(17) 0.0282(4) Uani d . 1 C
C13 0.40557(19) 0.7204(4) 0.67337(18) 0.0320(4) Uani d . 1 C
H13 0.4131 0.7117 0.7582 0.038 Uiso calc R 1 H
C14 0.4798(2) 0.8775(4) 0.61507(19) 0.0331(4) Uani d . 1 C
H14 0.5383 0.9783 0.6605 0.040 Uiso calc R 1 H
C15 0.4683(2) 0.8865(4) 0.49042(19) 0.0328(4) Uani d . 1 C
C16 0.3824(2) 0.7405(3) 0.42229(17) 0.0319(4) Uani d . 1 C
H16 0.3746 0.7473 0.3374 0.038 Uiso calc R 1 H
C17 0.6196(3) 1.1979(5) 0.4932(3) 0.0522(7) Uani d . 1 C
H17A 0.6635 1.2943 0.4383 0.078 Uiso calc R 1 H
H17B 0.6841 1.1132 0.5463 0.078 Uiso calc R 1 H
H17C 0.5683 1.2965 0.5410 0.078 Uiso calc R 1 H

loop_
_atom_site_aniso_label
_atom_site_aniso_U_11
_atom_site_aniso_U_22
_atom_site_aniso_U_33
_atom_site_aniso_U_12
_atom_site_aniso_U_13
_atom_site_aniso_U_23
O1 0.0347(8) 0.0300(7) 0.0428(8) 0.0033(6) 0.0047(6) 0.0044(6)
O2 0.0360(7) 0.0361(7) 0.0288(7) -0.0069(6) 0.0010(6) 0.0007(6)
O3 0.0458(9) 0.0506(10) 0.0336(9) -0.0152(8) 0.0033(7) 0.0056(7)
C1 0.0303(9) 0.0307(10) 0.0329(10) 0.0011(8) 0.0005(8) -0.0037(9)
C2 0.0375(11) 0.0286(10) 0.0474(14) 0.0024(9) 0.0046(10) -0.0035(9)
C3 0.0382(11) 0.0273(10) 0.0484(14) -0.0013(9) 0.0002(9) 0.0067(9)
C4 0.0326(11) 0.0353(10) 0.0355(11) -0.0040(9) -0.0025(9) -0.0033(9)
C5 0.0310(10) 0.0325(10) 0.0352(11) -0.0016(8) 0.0000(8) -0.0057(8)
C6 0.0378(11) 0.0404(13) 0.0499(14) 0.0050(10) 0.0000(10) -0.0077(10)
C7 0.0369(12) 0.0620(16) 0.0570(16) 0.0075(11) 0.0046(12) -0.0180(13)
C8 0.0424(13) 0.0743(18) 0.0484(15) -0.0064(13) 0.0128(11) -0.0093(14)
C9 0.0429(12) 0.0527(14) 0.0413(13) -0.0086(11) 0.0035(10) 0.0011(11)
C10 0.0417(11) 0.0396(11) 0.0297(11) -0.0061(9) 0.0035(9) -0.0050(9)
C11 0.0307(9) 0.0299(9) 0.0298(10) 0.0045(8) 0.0018(8) -0.0042(8)
C12 0.0289(9) 0.0285(9) 0.0275(10) 0.0040(8) 0.0039(8) 0.0014(8)
C13 0.0333(10) 0.0377(11) 0.0247(10) 0.0007(8) 0.0014(8) 0.0001(8)
C14 0.0313(10) 0.0368(11) 0.0306(10) -0.0029(9) -0.0003(8) -0.0016(9)
C15 0.0320(10) 0.0344(10) 0.0321(11) 0.0013(8) 0.0044(8) 0.0035(8)
C16 0.0356(10) 0.0367(10) 0.0232(10) 0.0009(8) 0.0029(8) 0.0001(8)
C17 0.0556(15) 0.0530(15) 0.0470(14) -0.0204(12) 0.0007(12) 0.0069(12)

loop_
_atom_type_symbol
_atom_type_description
_atom_type_scat_dispersion_real
_atom_type_scat_dispersion_imag
_atom_type_scat_source
C C 0.0033 0.0016 'International Tables Vol C Tables 4.2.6.8 and 6.1.1.4'
H H 0.0000 0.0000 'International Tables Vol C Tables 4.2.6.8 and 6.1.1.4'
O O 0.0106 0.0060 'International Tables Vol C Tables 4.2.6.8 and 6.1.1.4'

loop_
_geom_angle_atom_site_label_1
_geom_angle_atom_site_label_2
_geom_angle_atom_site_label_3
_geom_angle
_geom_angle_publ_flag
C5 O1 C1 117.56(16) y
C12 O2 C1 107.62(15) y
C15 O3 C17 116.81(18) n
O1 C1 O2 107.49(15) y
O1 C1 C2 111.63(18) y
O2 C1 C2 107.36(17) y
O1 C1 C10 106.41(17) y
O2 C1 C10 106.37(16) y
C2 C1 C10 117.11(18) y
C1 C2 C3 110.20(18) y
C1 C2 H2A 109.6 n
C3 C2 H2A 109.6 n
C1 C2 H2B 109.6 n
C3 C2 H2B 109.6 n
H2A C2 H2B 108.1 n
C4 C3 C2 110.06(18) y
C4 C3 H3A 109.6 n
C2 C3 H3A 109.6 n
C4 C3 H3B 109.6 n
C2 C3 H3B 109.6 n
H3A C3 H3B 108.2 n
C9 C4 C5 117.8(2) n
C9 C4 C3 122.6(2) n
C5 C4 C3 119.54(18) y
O1 C5 C4 123.44(18) y
O1 C5 C6 115.25(19) n
C4 C5 C6 121.3(2) n
C7 C6 C5 119.5(2) n
C7 C6 H6 120.2 n
C5 C6 H6 120.2 n
C6 C7 C8 120.3(2) n
C6 C7 H7 119.8 n
C8 C7 H7 119.8 n
C7 C8 C9 119.7(2) n
C7 C8 H8 120.2 n
C9 C8 H8 120.2 n
C8 C9 C4 121.4(2) n
C8 C9 H9 119.3 n
C4 C9 H9 119.3 n
C11 C10 C1 102.72(17) y
C11 C10 H10A 111.2 n
C1 C10 H10A 111.2 n
C11 C10 H10B 111.2 n
C1 C10 H10B 111.2 n
H10A C10 H10B 109.1 n
C16 C11 C12 119.57(18) n
C16 C11 C10 132.61(19) n
C12 C11 C10 107.80(19) y
C13 C12 O2 124.82(18) n
C13 C12 C11 122.45(19) n
O2 C12 C11 112.73(17) y
C12 C13 C14 118.10(19) n
C12 C13 H13 120.9 n
C14 C13 H13 120.9 n
C15 C14 C13 120.16(19) n
C15 C14 H14 119.9 n
C13 C14 H14 119.9 n
O3 C15 C16 115.39(18) n
O3 C15 C14 123.89(19) n
C16 C15 C14 120.71(19) n
C11 C16 C15 119.01(18) n
C11 C16 H16 120.5 n
C15 C16 H16 120.5 n
O3 C17 H17A 109.5 n
O3 C17 H17B 109.5 n
H17A C17 H17B 109.5 n
O3 C17 H17C 109.5 n
H17A C17 H17C 109.5 n
H17B C17 H17C 109.5 n

loop_
_geom_bond_atom_site_label_1
_geom_bond_atom_site_label_2
_geom_bond_distance
_geom_bond_publ_flag
O1 C5 1.384(3) y
O1 C1 1.421(2) y
O2 C12 1.381(2) y
O2 C1 1.454(2) y
O3 C15 1.375(2) n
O3 C17 1.428(3) n
C1 C2 1.507(3) y
C1 C10 1.535(3) y
C2 C3 1.518(3) y
C2 H2A 0.9900 n
C2 H2B 0.9900 n
C3 C4 1.506(3) y
C3 H3A 0.9900 n
C3 H3B 0.9900 n
C4 C9 1.393(3) n
C4 C5 1.395(3) y
C5 C6 1.395(3) n
C6 C7 1.382(4) n
C6 H6 0.9500 n
C7 C8 1.384(4) n
C7 H7 0.9500 n
C8 C9 1.391(4) n
C8 H8 0.9500 n
C9 H9 0.9500 n
C10 C11 1.506(3) y
C10 H10A 0.9900 n
C10 H10B 0.9900 n
C11 C16 1.381(3) n
C11 C12 1.394(3) y
C12 C13 1.370(3) n
C13 C14 1.399(3) n
C13 H13 0.9500 n
C14 C15 1.395(3) n
C14 H14 0.9500 n
C15 C16 1.396(3) n
C16 H16 0.9500 n
C17 H17A 0.9800 n
C17 H17B 0.9800 n
C17 H17C 0.9800 n
